data_7709040
loop_
_publ_author_name
'Fonseca de Lima, Juliana'
'Moreno, Fernanda V. S.'
'Menezes, Bruno A. T.'
'da Silva Barbosa, Jader'
'Waddington, Matthew C.'
'Franklin, Si\^an A'
'Clarkson, Guy J.'
'Walker, Marc'
'Serra, Osvaldo A.'
'Walton, Richard I.'

_publ_section_title
;
 Investigation of the preparation and reactivity of metal-organic
 frameworks of cerium and pyridine-2,4,6-tricarboxylate.
;
_journal_issue 1
_journal_name_full 'Dalton transactions (Cambridge, England : 2003)'
_journal_page_first 145
_journal_page_last 155
_journal_paper_doi 10.1039/d1dt03514b
_journal_volume 51
_journal_year 2021
_chemical_formula_moiety 'C8 H6 Ce N O8, 1.5(O)'
_chemical_formula_sum 'C8 H6 Ce N O9.5'
_chemical_formula_weight 408.26
_space_group_crystal_system monoclinic
_space_group_IT_number 14
_space_group_name_Hall '-P 2ybc'
_space_group_name_H-M_alt 'P 1 21/c 1'
_atom_sites_solution_hydrogens mixed
_atom_sites_solution_primary direct
_audit_creation_date 2016-09-02
_audit_creation_method
;
Olex2 1.2
(compiled 2016.02.19 svn.r3266 for OlexSys, GUI svn.r5155)
;
_audit_update_record
;
2021-09-20 deposited with the CCDC.	2021-11-29 downloaded from the CCDC.
;
_cell_angle_alpha 90
_cell_angle_beta 100.334(2)
_cell_angle_gamma 90
_cell_formula_units_Z 4
_cell_length_a 6.79808(15)
_cell_length_b 12.0497(3)
_cell_length_c 13.5329(3)
_cell_measurement_reflns_used 13456
_cell_measurement_temperature 150(2)
_cell_measurement_theta_max 31.3170
_cell_measurement_theta_min 3.0320
_cell_volume 1090.56(4)
_computing_cell_refinement 'CrysAlisPro 1.171.38.43d (Rigaku OD, 2015)'
_computing_data_collection 'CrysAlisPro 1.171.38.43d (Rigaku OD, 2015)'
_computing_data_reduction 'CrysAlisPro 1.171.38.43d (Rigaku OD, 2015)'
_computing_molecular_graphics 'Olex2 (Dolomanov et al., 2009)'
_computing_publication_material 'Olex2 (Dolomanov et al., 2009)'
_computing_structure_refinement 'ShelXL (Sheldrick, 2015)'
_computing_structure_solution 'ShelXT (Sheldrick, 2015)'
_diffrn_ambient_environment N~2~
_diffrn_ambient_temperature 150(2)
_diffrn_detector 'CCD plate'
_diffrn_detector_area_resol_mean 10.2833
_diffrn_detector_type Ruby
_diffrn_measured_fraction_theta_full 0.995
_diffrn_measured_fraction_theta_max 0.936
_diffrn_measurement_details
;
List of Runs (angles in degrees, time in seconds):

  # Type    Start    End  Width  t~exp~   \w     \q     \k     \f   Frames
#--------------------------------------------------------------------------
  1  \w     35.00 104.00   1.00   11.50    --   15.10 178.00 -90.00   69
  2  \w    -25.00  25.00   1.00   11.50    --  -16.04 -99.00-150.00   50
  3  \w   -104.00  66.00   1.00   11.50    --  -16.04   0.00 -90.00  170
  4  \w    -99.00  72.00   1.00   11.50    --  -16.04   0.00 120.00  171
  5  \w    -25.00  25.00   1.00   11.50    --  -16.04 -99.00  90.00   50
  6  \w   -103.00 -53.00   1.00   11.50    --  -16.04 178.00 -30.00   50
  7  \w    -25.00  20.00   1.00   11.50    --  -16.04 -99.00 -30.00   45
  8  \w    -98.00 -53.00   1.00   11.50    --  -16.04 178.00 -90.00   45
  9  \w    -25.00  25.00   1.00   11.50    --  -16.04 -99.00 150.00   50
 10  \w    -44.00  54.00   1.00   11.50    --  -16.04  57.00 -60.00   98
 11  \w    -22.00  56.00   1.00   11.50    --   15.10 -99.00-150.00   78
 12  \w    -25.00  13.00   1.00   11.50    --  -16.04 -99.00 -90.00   38
;
_diffrn_measurement_device 'four-circle diffractometer'
_diffrn_measurement_device_type 'Xcalibur, Ruby, Gemini'
_diffrn_measurement_method '\w scans'
_diffrn_orient_matrix_type 'CrysAlisPro convention (1999,Acta A55,543-557)'
_diffrn_orient_matrix_UB_11 -0.0687312000
_diffrn_orient_matrix_UB_12 -0.0253234000
_diffrn_orient_matrix_UB_13 0.0267485000
_diffrn_orient_matrix_UB_21 0.0805955000
_diffrn_orient_matrix_UB_22 -0.0189301000
_diffrn_orient_matrix_UB_23 0.0368259000
_diffrn_orient_matrix_UB_31 -0.0042770000
_diffrn_orient_matrix_UB_32 0.0497232000
_diffrn_orient_matrix_UB_33 0.0276330000
_diffrn_radiation_monochromator graphite
_diffrn_radiation_probe x-ray
_diffrn_radiation_type MoK\a
_diffrn_radiation_wavelength 0.71073
_diffrn_reflns_av_R_equivalents 0.0457
_diffrn_reflns_av_unetI/netI 0.0354
_diffrn_reflns_Laue_measured_fraction_full 0.995
_diffrn_reflns_Laue_measured_fraction_max 0.936
_diffrn_reflns_limit_h_max 9
_diffrn_reflns_limit_h_min -9
_diffrn_reflns_limit_k_max 17
_diffrn_reflns_limit_k_min -17
_diffrn_reflns_limit_l_max 19
_diffrn_reflns_limit_l_min -19
_diffrn_reflns_number 17555
_diffrn_reflns_point_group_measured_fraction_full 0.995
_diffrn_reflns_point_group_measured_fraction_max 0.936
_diffrn_reflns_theta_full 25.242
_diffrn_reflns_theta_max 31.408
_diffrn_reflns_theta_min 3.046
_diffrn_source 'fine-focus sealed X-ray tube'
_diffrn_source_type 'Enhance (Mo) X-ray Source'
_exptl_absorpt_coefficient_mu 4.227
_exptl_absorpt_correction_T_max 0.765
_exptl_absorpt_correction_T_min 0.649
_exptl_absorpt_correction_type analytical
_exptl_absorpt_process_details
;
CrysAlisPro 1.171.38.43d (Rigaku Oxford Diffraction, 2015)
Analytical numeric absorption correction using a multifaceted crystal
			model based on expressions derived by R.C. Clark & J.S. Reid.
(Clark, R. C. & Reid, J. S. (1995). Acta Cryst. A51, 887-897)
Empirical absorption correction using spherical harmonics,
 implemented in SCALE3 ABSPACK scaling algorithm.
;
_exptl_crystal_colour yellow
_exptl_crystal_colour_primary yellow
_exptl_crystal_density_diffrn 2.487
_exptl_crystal_description block
_exptl_crystal_F_000 780
_exptl_crystal_size_max 0.124
_exptl_crystal_size_mid 0.116
_exptl_crystal_size_min 0.074
_refine_diff_density_max 2.037
_refine_diff_density_min -2.323
_refine_diff_density_rms 0.215
_refine_ls_extinction_method none
_refine_ls_goodness_of_fit_ref 1.335
_refine_ls_hydrogen_treatment mixed
_refine_ls_matrix_type full
_refine_ls_number_parameters 202
_refine_ls_number_reflns 3369
_refine_ls_number_restraints 6
_refine_ls_restrained_S_all 1.334
_refine_ls_R_factor_all 0.0540
_refine_ls_R_factor_gt 0.0467
_refine_ls_shift/su_max 0.001
_refine_ls_shift/su_mean 0.000
_refine_ls_structure_factor_coef Fsqd
_refine_ls_weighting_details 'w=1/[\s^2^(Fo^2^)+10.9530P] where P=(Fo^2^+2Fc^2^)/3'
_refine_ls_weighting_scheme calc
_refine_ls_wR_factor_gt 0.0892
_refine_ls_wR_factor_ref 0.0914
_reflns_Friedel_coverage 0.000
_reflns_number_gt 3061
_reflns_number_total 3369
_reflns_threshold_expression 'I > 2\s(I)'
_cod_data_source_file d1dt03514b2.cif
_cod_data_source_block rwj13
_cod_depositor_comments 'Adding full bibliography for 7709038--7709041.cif.'
_cod_original_cell_volume 1090.56(5)
_cod_original_formula_sum 'C8 H6 Ce N O9.50'
_cod_database_code 7709040
_chemical_oxdiff_formula 'C8 H6 N O9.5 Ce'
_shelx_space_group_comment
;
The symmetry employed for this shelxl refinement is uniquely defined
by the following loop, which should always be used as a source of
symmetry information in preference to the above space-group names.
They are only intended as comments.
;
_reflns_odcompleteness_completeness 99.28
_reflns_odcompleteness_iscentric 1
_reflns_odcompleteness_theta 28.98
_olex2_refinement_description
;

There are three molecules of water in a void in the structure that were modeled at 
50% occupancy each.
The hydrogens were only located on the fully occupied waters O1 and O2. They were 
refined with DFIX and DANG restraints to give them idealized geometries.

1. Fixed Uiso
 At 1.2 times of:
  All C(H) groups
 At 1.5 times of:
  All O(H,H) groups
2. Restrained distances
 O1-H1A = O1-H1B = O2-H2A = O2-H2B
 0.82 with sigma of 0.02
 H1A-H1B = H2A-H2B
 1.35 with sigma of 0.04
3. Others
 Fixed Sof: O4(0.5) O3(0.5) O5(0.5)
4.a Aromatic/amide H refined with riding coordinates:
 C3(H3), C7(H7)
;
_shelx_shelxl_version_number 2014/7
_olex2_submission_special_instructions 'No special instructions were received'
_oxdiff_exptl_absorpt_empirical_details
;
Empirical correction (ABSPACK) includes:
- Absorption correction using spherical harmonics
- Frame scaling
;
_oxdiff_exptl_absorpt_empirical_full_max 1.072
_oxdiff_exptl_absorpt_empirical_full_min 0.938

loop_
_space_group_symop_operation_xyz
'x, y, z'
'-x, y+1/2, -z+1/2'
'-x, -y, -z'
'x, -y-1/2, z-1/2'

loop_
_atom_site_label
_atom_site_type_symbol
_atom_site_fract_x
_atom_site_fract_y
_atom_site_fract_z
_atom_site_U_iso_or_equiv
_atom_site_adp_type
_atom_site_occupancy
_atom_site_site_symmetry_order
_atom_site_calc_flag
_atom_site_refinement_flags_posn
_atom_site_refinement_flags_adp
_atom_site_refinement_flags_occupancy
_atom_site_disorder_assembly
_atom_site_disorder_group
Ce1 Ce -0.05047(4) 1.16678(3) 0.74538(2) 0.00923(8) Uani 1 1 d . . . . .
O1A O 0.1698(6) 1.3304(4) 0.7717(3) 0.0150(7) Uani 1 1 d . . . . .
O8A O 0.2880(5) 1.4108(3) 1.2392(3) 0.0144(8) Uani 1 1 d . . . . .
O9B O 0.9192(6) 1.2416(3) 0.9117(3) 0.0133(7) Uani 1 1 d . . . . .
O8B O 0.6218(6) 1.4035(4) 1.2787(3) 0.0180(8) Uani 1 1 d . . . . .
O2 O -0.2694(6) 1.3476(4) 0.7172(3) 0.0182(8) Uani 1 1 d D . . . .
H2A H -0.239(11) 1.410(3) 0.738(5) 0.027 Uiso 1 1 d DR . . . .
H2B H -0.364(8) 1.350(6) 0.670(4) 0.027 Uiso 1 1 d DR . . . .
O9A O 1.0002(6) 1.2582(3) 1.0783(3) 0.0136(8) Uani 1 1 d . . . . .
O1B O 0.0753(6) 1.4825(3) 0.8457(3) 0.0140(8) Uani 1 1 d . . . . .
N5 N 0.6499(6) 1.3397(4) 1.0952(3) 0.0114(8) Uani 1 1 d . . . . .
O1 O 0.0237(9) 1.0122(4) 0.8810(4) 0.0310(12) Uani 1 1 d D . . . .
H1A H 0.074(13) 1.028(6) 0.938(3) 0.046 Uiso 1 1 d DR . . . .
H1B H 0.007(14) 0.947(3) 0.866(6) 0.046 Uiso 1 1 d DR . . . .
C6 C 0.4736(8) 1.3807(4) 1.1087(4) 0.0112(9) Uani 1 1 d . . . . .
C8 C 0.4595(8) 1.3999(5) 1.2172(4) 0.0118(9) Uani 1 1 d . . . . .
C4 C 0.6748(7) 1.3122(4) 1.0022(4) 0.0111(10) Uani 1 1 d . . . . .
C3 C 0.5242(7) 1.3255(5) 0.9192(4) 0.0115(9) Uani 1 1 d . . . . .
H3 H 0.5421 1.3014 0.8545 0.014 Uiso 1 1 calc R . . . .
C7 C 0.3192(8) 1.4050(5) 1.0297(4) 0.0117(9) Uani 1 1 d . . . . .
H7 H 0.2003 1.4404 1.0409 0.014 Uiso 1 1 calc R . . . .
C1 C 0.1840(7) 1.3983(4) 0.8436(4) 0.0089(9) Uani 1 1 d . . . . .
C9 C 0.8807(8) 1.2669(4) 0.9963(4) 0.0110(9) Uani 1 1 d . . . . .
C2 C 0.3455(8) 1.3753(4) 0.9332(4) 0.0107(9) Uani 1 1 d . . . . .
O4 O -0.333(2) 1.5935(11) 0.4245(12) 0.046(4) Uani 0.5 1 d . . P A 2
O3 O -0.353(2) 1.4458(13) 0.4859(10) 0.056(4) Uani 0.5 1 d . . P B 1
O5 O -0.3775(18) 1.6425(12) 0.4092(10) 0.037(3) Uani 0.5 1 d . . P C 1

loop_
_atom_site_aniso_label
_atom_site_aniso_U_11
_atom_site_aniso_U_22
_atom_site_aniso_U_33
_atom_site_aniso_U_23
_atom_site_aniso_U_13
_atom_site_aniso_U_12
Ce1 0.00557(12) 0.01588(14) 0.00639(12) -0.00123(11) 0.00144(8) -0.00179(11)
O1A 0.0118(17) 0.0223(19) 0.0107(17) -0.0041(16) 0.0015(13) -0.0050(16)
O8A 0.0057(16) 0.023(2) 0.0148(18) 0.0012(16) 0.0040(14) 0.0017(15)
O9B 0.0092(17) 0.022(2) 0.0096(17) -0.0028(15) 0.0036(14) -0.0009(15)
O8B 0.0090(17) 0.033(2) 0.0117(18) -0.0031(17) 0.0021(14) 0.0054(16)
O2 0.018(2) 0.018(2) 0.017(2) -0.0042(16) -0.0020(16) -0.0029(16)
O9A 0.0092(17) 0.023(2) 0.0088(17) -0.0010(15) 0.0007(14) 0.0053(15)
O1B 0.0107(17) 0.0158(19) 0.0149(18) 0.0031(15) 0.0005(14) 0.0022(14)
N5 0.0082(18) 0.018(2) 0.0083(19) 0.0034(18) 0.0020(15) 0.0027(17)
O1 0.052(3) 0.021(2) 0.025(2) 0.009(2) 0.022(2) 0.013(2)
C6 0.008(2) 0.014(2) 0.011(2) -0.0005(19) 0.0010(18) 0.0013(18)
C8 0.010(2) 0.014(2) 0.012(2) 0.0009(19) 0.0042(19) 0.0015(18)
C4 0.005(2) 0.018(3) 0.009(2) 0.0006(19) 0.0009(17) 0.0027(18)
C3 0.010(2) 0.017(2) 0.008(2) 0.002(2) 0.0014(17) 0.003(2)
C7 0.008(2) 0.018(2) 0.009(2) 0.0006(19) 0.0002(18) 0.0004(19)
C1 0.006(2) 0.013(2) 0.007(2) 0.0035(18) 0.0002(17) -0.0012(17)
C9 0.008(2) 0.015(2) 0.010(2) 0.0020(19) 0.0036(18) 0.0007(18)
C2 0.008(2) 0.015(2) 0.008(2) 0.0019(19) -0.0010(17) 0.0000(18)
O4 0.064(10) 0.032(7) 0.046(8) 0.006(6) 0.021(7) 0.031(7)
O3 0.046(7) 0.086(10) 0.041(7) -0.035(7) 0.018(6) -0.035(7)
O5 0.021(6) 0.054(9) 0.032(6) -0.001(6) -0.002(5) -0.016(6)

loop_
_atom_type_symbol
_atom_type_description
_atom_type_scat_dispersion_real
_atom_type_scat_dispersion_imag
_atom_type_scat_source
C C 0.0033 0.0016 'International Tables Vol C Tables 4.2.6.8 and 6.1.1.4'
H H 0.0000 0.0000 'International Tables Vol C Tables 4.2.6.8 and 6.1.1.4'
Ce Ce -0.2486 2.6331 'International Tables Vol C Tables 4.2.6.8 and 6.1.1.4'
N N 0.0061 0.0033 'International Tables Vol C Tables 4.2.6.8 and 6.1.1.4'
O O 0.0106 0.0060 'International Tables Vol C Tables 4.2.6.8 and 6.1.1.4'

loop_
_exptl_crystal_face_index_h
_exptl_crystal_face_index_k
_exptl_crystal_face_index_l
_exptl_crystal_face_perp_dist
-1 15 -8 0.0442
0 -13 12 0.0504
-1 11 15 0.0343
10 1 -2 0.0427
-10 0 2 0.0711
0 -14 -10 0.0397
7 4 -15 0.0578
5 14 -6 0.0507
0 14 10 0.0346
-8 0 14 0.0604
2 -2 -19 0.0644

loop_
_geom_angle_atom_site_label_1
_geom_angle_atom_site_label_2
_geom_angle_atom_site_label_3
_geom_angle
_geom_angle_site_symmetry_1
_geom_angle_site_symmetry_3
_geom_angle_publ_flag
O1A Ce1 O8A 76.40(14) . 4_585 ?
O1A Ce1 O9B 73.95(13) . 1_455 ?
O1A Ce1 O8B 141.62(14) . 4_485 ?
O1A Ce1 O2 70.79(13) . . ?
O1A Ce1 O9A 70.41(13) . 4_485 ?
O1A Ce1 O1B 139.35(13) . 2_546 ?
O1A Ce1 N5 120.42(14) . 4_485 ?
O1A Ce1 O1 115.81(17) . . ?
O8A Ce1 O2 143.73(14) 4_585 . ?
O8A Ce1 O9A 80.15(13) 4_585 4_485 ?
O8A Ce1 O1B 68.71(13) 4_585 2_546 ?
O8A Ce1 N5 123.92(13) 4_585 4_485 ?
O8A Ce1 O1 72.09(15) 4_585 . ?
O9B Ce1 O8A 113.28(13) 1_455 4_585 ?
O9B Ce1 O8B 74.71(13) 1_455 4_485 ?
O9B Ce1 O2 72.05(13) 1_455 . ?
O9B Ce1 O9A 137.41(13) 1_455 4_485 ?
O9B Ce1 O1B 139.09(13) 1_455 2_546 ?
O9B Ce1 N5 122.71(13) 1_455 4_485 ?
O9B Ce1 O1 69.82(15) 1_455 . ?
O8B Ce1 O8A 137.33(14) 4_485 4_585 ?
O8B Ce1 O2 78.89(14) 4_485 . ?
O8B Ce1 O9A 123.65(13) 4_485 4_485 ?
O8B Ce1 O1B 78.84(14) 4_485 2_546 ?
O8B Ce1 N5 62.18(13) 4_485 4_485 ?
O8B Ce1 O1 72.31(17) 4_485 . ?
O9A Ce1 O2 74.74(14) 4_485 . ?
O9A Ce1 O1B 83.41(13) 4_485 2_546 ?
O9A Ce1 N5 61.57(13) 4_485 4_485 ?
O9A Ce1 O1 148.36(15) 4_485 . ?
O1B Ce1 O2 132.08(13) 2_546 . ?
O1B Ce1 N5 67.64(14) 2_546 4_485 ?
O1B Ce1 O1 72.71(15) 2_546 . ?
N5 Ce1 O2 64.44(14) 4_485 . ?
O1 Ce1 O2 136.87(15) . . ?
O1 Ce1 N5 123.66(18) . 4_485 ?
C1 O1A Ce1 126.3(3) . . ?
C8 O8A Ce1 149.9(4) . 4_586 ?
C9 O9B Ce1 170.0(4) . 1_655 ?
C8 O8B Ce1 125.0(3) . 4_686 ?
Ce1 O2 H2A 128(5) . . ?
Ce1 O2 H2B 119(5) . . ?
H2A O2 H2B 110(5) . . ?
C9 O9A Ce1 126.4(3) . 4_686 ?
C1 O1B Ce1 133.2(3) . 2_556 ?
C6 N5 Ce1 119.9(3) . 4_686 ?
C6 N5 C4 119.0(4) . . ?
C4 N5 Ce1 120.8(3) . 4_686 ?
Ce1 O1 H1A 120(6) . . ?
Ce1 O1 H1B 121(6) . . ?
H1A O1 H1B 118(6) . . ?
N5 C6 C8 113.8(4) . . ?
N5 C6 C7 123.0(5) . . ?
C7 C6 C8 123.1(5) . . ?
O8A C8 C6 118.0(5) . . ?
O8B C8 O8A 125.4(5) . . ?
O8B C8 C6 116.6(5) . . ?
N5 C4 C3 122.2(5) . . ?
N5 C4 C9 114.3(4) . . ?
C3 C4 C9 123.5(5) . . ?
C4 C3 H3 120.9 . . ?
C4 C3 C2 118.2(5) . . ?
C2 C3 H3 120.9 . . ?
C6 C7 H7 121.3 . . ?
C6 C7 C2 117.4(5) . . ?
C2 C7 H7 121.3 . . ?
O1A C1 C2 116.4(5) . . ?
O1B C1 O1A 125.2(5) . . ?
O1B C1 C2 118.4(5) . . ?
O9B C9 O9A 125.3(5) . . ?
O9B C9 C4 118.7(5) . . ?
O9A C9 C4 116.0(5) . . ?
C3 C2 C1 119.7(5) . . ?
C7 C2 C3 119.8(5) . . ?
C7 C2 C1 120.5(5) . . ?

loop_
_geom_bond_atom_site_label_1
_geom_bond_atom_site_label_2
_geom_bond_distance
_geom_bond_site_symmetry_2
_geom_bond_publ_flag
Ce1 O1A 2.463(4) . ?
Ce1 O8A 2.499(4) 4_585 ?
Ce1 O9B 2.467(4) 1_455 ?
Ce1 O8B 2.499(4) 4_485 ?
Ce1 O2 2.627(4) . ?
Ce1 O9A 2.515(4) 4_485 ?
Ce1 O1B 2.531(4) 2_546 ?
Ce1 N5 2.607(4) 4_485 ?
Ce1 O1 2.600(5) . ?
O1A C1 1.261(6) . ?
O8A Ce1 2.499(4) 4_586 ?
O8A C8 1.261(6) . ?
O9B Ce1 2.467(4) 1_655 ?
O9B C9 1.257(6) . ?
O8B Ce1 2.499(4) 4_686 ?
O8B C8 1.258(7) . ?
O2 H2A 0.82(2) . ?
O2 H2B 0.82(2) . ?
O9A Ce1 2.515(4) 4_686 ?
O9A C9 1.257(6) . ?
O1B Ce1 2.531(4) 2_556 ?
O1B C1 1.258(6) . ?
N5 Ce1 2.607(4) 4_686 ?
N5 C6 1.339(6) . ?
N5 C4 1.341(6) . ?
O1 H1A 0.81(2) . ?
O1 H1B 0.81(2) . ?
C6 C8 1.507(7) . ?
C6 C7 1.388(7) . ?
C4 C3 1.387(7) . ?
C4 C9 1.518(7) . ?
C3 H3 0.9500 . ?
C3 C2 1.398(7) . ?
C7 H7 0.9500 . ?
C7 C2 1.396(7) . ?
C1 C2 1.508(7) . ?

loop_
_geom_hbond_atom_site_label_D
_geom_hbond_atom_site_label_H
_geom_hbond_atom_site_label_A
_geom_hbond_distance_DH
_geom_hbond_distance_HA
_geom_hbond_distance_DA
_geom_hbond_angle_DHA
_geom_hbond_site_symmetry_A
O2 H2A O8A 0.82(2) 2.21(4) 2.978(6) 156(6) 3_587
O2 H2A O1B 0.82(2) 2.52(5) 3.114(6) 131(6) .
O2 H2B O4 0.82(2) 2.32(4) 3.105(16) 159(7) 3_486
O2 H2B O5 0.82(2) 1.89(3) 2.689(13) 164(8) 3_486
O1 H1A O4 0.81(2) 2.45(4) 3.211(16) 158(9) 2_546
O1 H1A O3 0.81(2) 2.22(8) 2.727(13) 122(8) 2_546
O1 H1B O2 0.81(2) 2.58(9) 3.047(7) 119(8) 2_546
O1 H1B O9A 0.81(2) 2.59(5) 3.314(6) 150(7) 3_677

loop_
_exptl_oxdiff_crystal_face_indexfrac_h
_exptl_oxdiff_crystal_face_indexfrac_k
_exptl_oxdiff_crystal_face_indexfrac_l
_exptl_oxdiff_crystal_face_x
_exptl_oxdiff_crystal_face_y
_exptl_oxdiff_crystal_face_z
-1.0005 15.0006 -7.9982 -0.5250 -0.6591 0.5291
0.0015 -12.9998 11.9975 0.6500 0.6880 -0.3149
-0.9990 11.0034 14.9973 0.1912 0.2635 0.9658
9.9909 0.9993 -2.0001 -0.7655 0.7126 -0.0483
-9.9909 0.0008 2.0001 0.7402 -0.7316 0.0980
0.0004 -14.0029 -9.9983 0.0871 -0.1031 -0.9726
6.9927 3.9980 -14.9974 -0.9830 -0.0644 -0.2455
4.9943 14.0005 -5.9988 -0.8583 -0.0834 0.5090
-0.0004 14.0029 9.9983 -0.0871 0.1031 0.9726
-7.9921 0.0023 13.9977 0.9237 -0.1287 0.4211
1.9973 -2.0030 -18.9965 -0.5947 -0.5007 -0.6331
